data_7217350
loop_
_publ_author_name
'Fortea-P\'erez, Francisco R.'
'Marino, Nadia'
'Armentano, Donatella'
'De Munno, Giovanni'
'Julve, Miguel'
'Stiriba, Salah-Eddine'

_publ_section_title
;
 Solid-state cis--trans isomerism in bis(oxamato)palladate(ii) complexes:
 synthesis, structural studies and catalytic activity
;
_journal_issue 30
_journal_name_full CrystEngComm
_journal_page_first 6971
_journal_paper_doi 10.1039/C4CE00669K
_journal_volume 16
_journal_year 2014
_chemical_formula_moiety 'C20 H22 N2 Na2 O8 Pd'
_chemical_formula_sum 'C20 H22 N2 Na2 O8 Pd'
_chemical_formula_weight 570.77
_chemical_name_systematic
;
 ?
;
_space_group_crystal_system monoclinic
_space_group_IT_number 15
_space_group_name_Hall '-I 2ya'
_space_group_name_H-M_alt 'I 1 2/a 1'
_symmetry_space_group_name_Hall '-I 2ya'
_symmetry_space_group_name_H-M 'I 1 2/a 1'
_atom_sites_solution_hydrogens mixed
_audit_creation_method SHELXL-2013
_cell_angle_alpha 90
_cell_angle_beta 105.888(10)
_cell_angle_gamma 90
_cell_formula_units_Z 4
_cell_length_a 12.889(2)
_cell_length_b 14.4316(18)
_cell_length_c 13.6143(19)
_cell_measurement_reflns_used 9996
_cell_measurement_temperature 100(2)
_cell_measurement_theta_max 27.19
_cell_measurement_theta_min 3.29
_cell_volume 2435.6(6)
_computing_cell_refinement 'Bruker SAINT'
_computing_data_collection 'Bruker APEX2'
_computing_data_reduction 'Bruker SAINT'
_computing_molecular_graphics 'Bruker SHELXTL'
_computing_publication_material 'Bruker SHELXTL'
_computing_structure_refinement 'SHELXL-2013 (Sheldrick, 2013)'
_computing_structure_solution 'SHELXS-97 (Sheldrick, 2008)'
_diffrn_ambient_temperature 100(2)
_diffrn_measured_fraction_theta_full 0.988
_diffrn_measured_fraction_theta_max 0.989
_diffrn_measurement_device_type 'Bruker APEX-II CCD'
_diffrn_measurement_method '\f and \w scans'
_diffrn_radiation_type MoK\a
_diffrn_radiation_wavelength 0.71073
_diffrn_reflns_av_R_equivalents 0.0252
_diffrn_reflns_av_unetI/netI 0.0107
_diffrn_reflns_Laue_measured_fraction_full 0.988
_diffrn_reflns_Laue_measured_fraction_max 0.989
_diffrn_reflns_limit_h_max 12
_diffrn_reflns_limit_h_min -15
_diffrn_reflns_limit_k_max 17
_diffrn_reflns_limit_k_min -17
_diffrn_reflns_limit_l_max 16
_diffrn_reflns_limit_l_min -14
_diffrn_reflns_number 25193
_diffrn_reflns_point_group_measured_fraction_full 0.988
_diffrn_reflns_point_group_measured_fraction_max 0.989
_diffrn_reflns_theta_full 25.242
_diffrn_reflns_theta_max 25.681
_diffrn_reflns_theta_min 2.100
_exptl_absorpt_coefficient_mu 0.843
_exptl_absorpt_correction_T_max 0.7455
_exptl_absorpt_correction_T_min 0.6851
_exptl_absorpt_correction_type multi-scan
_exptl_absorpt_process_details SADABS
_exptl_crystal_colour yellow
_exptl_crystal_density_diffrn 1.556
_exptl_crystal_description block
_exptl_crystal_F_000 1152
_exptl_crystal_size_max 0.250
_exptl_crystal_size_mid 0.200
_exptl_crystal_size_min 0.160
_refine_diff_density_max 0.562
_refine_diff_density_min -0.421
_refine_diff_density_rms 0.183
_refine_ls_extinction_method none
_refine_ls_goodness_of_fit_ref 1.332
_refine_ls_hydrogen_treatment mixed
_refine_ls_matrix_type full
_refine_ls_number_parameters 157
_refine_ls_number_reflns 2298
_refine_ls_number_restraints 3
_refine_ls_restrained_S_all 1.331
_refine_ls_R_factor_all 0.0189
_refine_ls_R_factor_gt 0.0164
_refine_ls_shift/su_max 0.000
_refine_ls_shift/su_mean 0.000
_refine_ls_structure_factor_coef Fsqd
_refine_ls_weighting_details 'w=1/[\s^2^(Fo^2^)+(0.0383P)^2^+1.7111P] where P=(Fo^2^+2Fc^2^)/3'
_refine_ls_weighting_scheme calc
_refine_ls_wR_factor_gt 0.0537
_refine_ls_wR_factor_ref 0.0697
_reflns_Friedel_coverage 0.000
_reflns_number_gt 2208
_reflns_number_total 2298
_reflns_threshold_expression 'I > 2\s(I)'
_cod_duplicate_entry 7216172
_cod_data_source_file c4ce00669k2.cif
_cod_data_source_block 1
_cod_depositor_comments
;
The following automatic conversions were performed:

'_exptl_absorpt_correction_type' value 'MULTI-SCAN' changed to
'multi-scan' according to
/usr/data/users/saulius/crontab/automatic-downloads/current/RSC/lib/dictionaries/cif_core.dic
dictionary named 'cif_core.dic' version 2.4.2 from 2011-04-26.

Automatic conversion script
Id: cif_fix_values 2281 2013-09-26 08:29:07Z andrius 
;
_cod_original_cell_volume 2435.7(6)
_cod_database_code 7217350
_shelx_space_group_comment
;
The symmetry employed for this shelxl refinement is uniquely defined
by the following loop, which should always be used as a source of
symmetry information in preference to the above space-group names.
They are only intended as comments.
;
_shelx_estimated_absorpt_t_min 0.817
_shelx_estimated_absorpt_t_max 0.877
_shelxl_version_number 2013-4

loop_
_space_group_symop_operation_xyz
'x, y, z'
'-x+1/2, y, -z'
'x+1/2, y+1/2, z+1/2'
'-x+1, y+1/2, -z+1/2'
'-x, -y, -z'
'x-1/2, -y, z'
'-x+1/2, -y+1/2, -z+1/2'
'x, -y+1/2, z+1/2'

loop_
_atom_site_label
_atom_site_type_symbol
_atom_site_fract_x
_atom_site_fract_y
_atom_site_fract_z
_atom_site_U_iso_or_equiv
_atom_site_adp_type
_atom_site_occupancy
_atom_site_site_symmetry_order
_atom_site_calc_flag
_atom_site_refinement_flags_posn
_atom_site_refinement_flags_adp
_atom_site_refinement_flags_occupancy
Pd1 Pd 0.2500 0.2500 0.2500 0.01444(10) Uani 1 2 d S . P
N1 N 0.17753(11) 0.35562(10) 0.30274(11) 0.0171(3) Uani 1 1 d . . .
O1 O 0.38329(9) 0.32351(9) 0.31583(10) 0.0199(3) Uani 1 1 d . . .
O2 O 0.43487(9) 0.44611(8) 0.41714(9) 0.0179(3) Uani 1 1 d . . .
O3 O 0.22157(10) 0.49546(8) 0.38858(9) 0.0177(3) Uani 1 1 d . . .
C1 C 0.36403(13) 0.39691(12) 0.36296(13) 0.0157(3) Uani 1 1 d . . .
C2 C 0.24413(13) 0.42135(12) 0.35113(12) 0.0154(3) Uani 1 1 d . . .
C3 C 0.06310(13) 0.36231(12) 0.28860(14) 0.0192(4) Uani 1 1 d . . .
C4 C 0.01556(15) 0.30267(13) 0.34627(15) 0.0238(4) Uani 1 1 d . . .
C5 C -0.09675(16) 0.30589(16) 0.32888(18) 0.0316(5) Uani 1 1 d . . .
H5 H -0.1305 0.2666 0.3669 0.038 Uiso 1 1 calc R U .
C6 C -0.15945(16) 0.36609(16) 0.25653(18) 0.0353(5) Uani 1 1 d . . .
H6 H -0.2355 0.3675 0.2455 0.042 Uiso 1 1 calc R U .
C7 C -0.11139(16) 0.42385(15) 0.20072(17) 0.0334(5) Uani 1 1 d . . .
H7 H -0.1551 0.4644 0.1514 0.040 Uiso 1 1 calc R U .
C8 C 0.00109(15) 0.42362(14) 0.21564(15) 0.0254(4) Uani 1 1 d . . .
C9 C 0.0829(2) 0.23695(15) 0.42397(19) 0.0293(5) Uani 1 1 d . . .
H9A H 0.1161 0.1908 0.3893 0.044 Uiso 1 1 calc R U .
H9B H 0.0370 0.2056 0.4603 0.044 Uiso 1 1 calc R U .
H9C H 0.1395 0.2717 0.4728 0.044 Uiso 1 1 calc R U .
C10 C 0.05367(18) 0.48715(16) 0.15550(17) 0.0352(5) Uani 1 1 d . . .
H10A H -0.0018 0.5245 0.1085 0.053 Uiso 1 1 calc R U .
H10B H 0.0923 0.4501 0.1164 0.053 Uiso 1 1 calc R U .
H10C H 0.1047 0.5281 0.2025 0.053 Uiso 1 1 calc R U .
Na1 Na 0.38012(5) 0.55977(5) 0.51436(5) 0.01683(16) Uani 1 1 d . . .
O1W O 0.39373(11) 0.70828(10) 0.58547(11) 0.0276(3) Uani 1 1 d D . .
H1W1 H 0.363(2) 0.7492(14) 0.611(2) 0.041 Uiso 1 1 d D U .
H1W2 H 0.4581(9) 0.7094(19) 0.6194(18) 0.041 Uiso 1 1 d D U .

loop_
_atom_site_aniso_label
_atom_site_aniso_U_11
_atom_site_aniso_U_22
_atom_site_aniso_U_33
_atom_site_aniso_U_23
_atom_site_aniso_U_13
_atom_site_aniso_U_12
Pd1 0.00922(14) 0.01472(14) 0.01856(14) -0.00738(6) 0.00238(9) -0.00138(5)
N1 0.0114(7) 0.0177(7) 0.0214(7) -0.0065(6) 0.0033(6) -0.0010(5)
O1 0.0128(6) 0.0194(6) 0.0266(7) -0.0108(5) 0.0042(5) -0.0013(5)
O2 0.0129(6) 0.0175(6) 0.0220(6) -0.0074(5) 0.0028(5) -0.0030(5)
O3 0.0151(6) 0.0159(6) 0.0220(6) -0.0062(5) 0.0048(5) -0.0004(5)
C1 0.0136(8) 0.0167(8) 0.0169(8) -0.0017(6) 0.0043(6) -0.0005(6)
C2 0.0134(8) 0.0172(8) 0.0153(8) -0.0017(6) 0.0032(6) -0.0007(6)
C3 0.0120(8) 0.0202(9) 0.0246(9) -0.0122(7) 0.0036(7) -0.0013(6)
C4 0.0195(9) 0.0239(9) 0.0297(10) -0.0143(8) 0.0098(8) -0.0053(7)
C5 0.0206(10) 0.0345(11) 0.0435(12) -0.0210(10) 0.0154(9) -0.0099(8)
C6 0.0126(8) 0.0401(12) 0.0522(13) -0.0273(11) 0.0072(9) -0.0029(8)
C7 0.0196(10) 0.0319(11) 0.0408(12) -0.0171(9) -0.0049(8) 0.0078(8)
C8 0.0183(9) 0.0242(10) 0.0292(10) -0.0117(8) -0.0009(7) 0.0017(7)
C9 0.0304(13) 0.0289(10) 0.0320(12) -0.0049(9) 0.0141(10) -0.0049(9)
C10 0.0313(11) 0.0347(12) 0.0334(11) 0.0040(9) -0.0019(9) 0.0034(9)
Na1 0.0127(3) 0.0164(3) 0.0218(3) -0.0055(3) 0.0054(3) -0.0032(2)
O1W 0.0202(7) 0.0240(8) 0.0363(8) -0.0123(6) 0.0040(6) 0.0018(6)

loop_
_atom_type_symbol
_atom_type_description
_atom_type_scat_dispersion_real
_atom_type_scat_dispersion_imag
_atom_type_scat_source
C C 0.0033 0.0016 'International Tables Vol C Tables 4.2.6.8 and 6.1.1.4'
H H 0.0000 0.0000 'International Tables Vol C Tables 4.2.6.8 and 6.1.1.4'
N N 0.0061 0.0033 'International Tables Vol C Tables 4.2.6.8 and 6.1.1.4'
O O 0.0106 0.0060 'International Tables Vol C Tables 4.2.6.8 and 6.1.1.4'
Na Na 0.0362 0.0249 'International Tables Vol C Tables 4.2.6.8 and 6.1.1.4'
Pd Pd -0.9988 1.0072 'International Tables Vol C Tables 4.2.6.8 and 6.1.1.4'

loop_
_geom_angle_atom_site_label_1
_geom_angle_atom_site_label_2
_geom_angle_atom_site_label_3
_geom_angle
_geom_angle_site_symmetry_1
_geom_angle_site_symmetry_3
O1 Pd1 O1 180.0 . 7
O1 Pd1 N1 82.25(5) . .
O1 Pd1 N1 97.75(5) 7 .
O1 Pd1 N1 97.75(5) . 7
O1 Pd1 N1 82.25(5) 7 7
N1 Pd1 N1 180.0 . 7
C2 N1 C3 121.27(14) . .
C2 N1 Pd1 114.63(11) . .
C3 N1 Pd1 124.09(11) . .
C1 O1 Pd1 113.31(10) . .
C1 O2 Na1 137.31(11) . 5_666
C1 O2 Na1 117.09(11) . .
Na1 O2 Na1 103.63(5) 5_666 .
C2 O3 Na1 144.27(11) . 2_556
C2 O3 Na1 111.36(10) . .
Na1 O3 Na1 86.75(5) 2_556 .
O2 C1 O1 123.83(15) . .
O2 C1 C2 119.10(15) . .
O1 C1 C2 117.06(14) . .
O2 C1 Na1 42.19(8) . .
O1 C1 Na1 164.24(12) . .
C2 C1 Na1 77.27(9) . .
O3 C2 N1 128.44(15) . .
O3 C2 C1 119.20(14) . .
N1 C2 C1 112.33(14) . .
C8 C3 C4 121.82(17) . .
C8 C3 N1 120.09(17) . .
C4 C3 N1 118.03(16) . .
C5 C4 C3 118.1(2) . .
C5 C4 C9 120.6(2) . .
C3 C4 C9 121.29(17) . .
C6 C5 C4 120.8(2) . .
C6 C5 H5 119.6 . .
C4 C5 H5 119.6 . .
C7 C6 C5 120.24(18) . .
C7 C6 H6 119.9 . .
C5 C6 H6 119.9 . .
C6 C7 C8 121.2(2) . .
C6 C7 H7 119.4 . .
C8 C7 H7 119.4 . .
C3 C8 C7 117.88(19) . .
C3 C8 C10 120.90(17) . .
C7 C8 C10 121.22(19) . .
C4 C9 H9A 109.5 . .
C4 C9 H9B 109.5 . .
H9A C9 H9B 109.5 . .
C4 C9 H9C 109.5 . .
H9A C9 H9C 109.5 . .
H9B C9 H9C 109.5 . .
C8 C10 H10A 109.5 . .
C8 C10 H10B 109.5 . .
H10A C10 H10B 109.5 . .
C8 C10 H10C 109.5 . .
H10A C10 H10C 109.5 . .
H10B C10 H10C 109.5 . .
O3 Na1 O2 116.18(5) 2_556 5_666
O3 Na1 O2 110.55(5) 2_556 .
O2 Na1 O2 76.37(5) 5_666 .
O3 Na1 O1W 97.02(5) 2_556 .
O2 Na1 O1W 85.09(5) 5_666 .
O2 Na1 O1W 151.45(6) . .
O3 Na1 O3 75.64(6) 2_556 .
O2 Na1 O3 146.64(5) 5_666 .
O2 Na1 O3 70.30(4) . .
O1W Na1 O3 126.00(5) . .
O3 Na1 C1 97.56(5) 2_556 .
O2 Na1 C1 96.57(5) 5_666 .
O2 Na1 C1 20.72(4) . .
O1W Na1 C1 162.81(6) . .
O3 Na1 C1 50.11(4) . .
O3 Na1 Na1 48.72(4) 2_556 2_556
O2 Na1 Na1 163.63(5) 5_666 2_556
O2 Na1 Na1 113.06(4) . 2_556
O1W Na1 Na1 90.45(4) . 2_556
O3 Na1 Na1 44.54(3) . 2_556
C1 Na1 Na1 92.34(4) . 2_556
O3 Na1 Na1 120.24(5) 2_556 5_666
O2 Na1 Na1 38.41(3) 5_666 5_666
O2 Na1 Na1 37.96(3) . 5_666
O1W Na1 Na1 120.49(5) . 5_666
O3 Na1 Na1 108.25(4) . 5_666
C1 Na1 Na1 58.30(4) . 5_666
Na1 Na1 Na1 149.06(3) 2_556 5_666
O3 Na1 H1W2 102.2(6) 2_556 .
O2 Na1 H1W2 67.2(3) 5_666 .
O2 Na1 H1W2 139.0(4) . .
O1W Na1 H1W2 18.0(3) . .
O3 Na1 H1W2 143.9(3) . .
C1 Na1 H1W2 158.5(5) . .
Na1 Na1 H1W2 106.9(4) 2_556 .
Na1 Na1 H1W2 103.7(4) 5_666 .
Na1 O1W H1W1 146.0(19) . .
Na1 O1W H1W2 101.4(19) . .
H1W1 O1W H1W2 106(2) . .

loop_
_geom_bond_atom_site_label_1
_geom_bond_atom_site_label_2
_geom_bond_distance
_geom_bond_site_symmetry_2
Pd1 O1 2.0093(12) .
Pd1 O1 2.0094(12) 7
Pd1 N1 2.0196(14) .
Pd1 N1 2.0196(14) 7
N1 C2 1.327(2) .
N1 C3 1.438(2) .
O1 C1 1.297(2) .
O2 C1 1.230(2) .
O2 Na1 2.3121(14) 5_666
O2 Na1 2.3349(13) .
O3 C2 1.253(2) .
O3 Na1 2.2965(14) 2_556
O3 Na1 2.4605(14) .
C1 C2 1.550(2) .
C1 Na1 3.0954(18) .
C3 C8 1.405(3) .
C3 C4 1.413(3) .
C4 C5 1.402(3) .
C4 C9 1.507(3) .
C5 C6 1.394(3) .
C5 H5 0.9500 .
C6 C7 1.383(4) .
C6 H6 0.9500 .
C7 C8 1.408(3) .
C7 H7 0.9500 .
C8 C10 1.508(3) .
C9 H9A 0.9800 .
C9 H9B 0.9800 .
C9 H9C 0.9800 .
C10 H10A 0.9800 .
C10 H10B 0.9800 .
C10 H10C 0.9800 .
Na1 O3 2.2964(14) 2_556
Na1 O2 2.3121(14) 5_666
Na1 O1W 2.3385(15) .
Na1 Na1 3.2689(14) 2_556
Na1 Na1 3.6526(14) 5_666
Na1 H1W2 2.63(2) .
O1W H1W1 0.834(10) .
O1W H1W2 0.831(10) .
